data_2221260
loop_
_publ_author_name
'Zhao, Xiaojuan'
'Li, Dacheng'
'Pan, Yupeng'

_publ_section_title
Bis(2-hydroxy-<i>N</i>'-isopropylidenebenzohydrazidato-\k^2^<i>N</i>',<i>O</i>)bis(pyridine-\k<i>N</i>)cobalt(II)
_journal_coeditor_code BG2240
_journal_issue 4
_journal_name_full 'Acta Crystallographica Section E'
_journal_page_first m457
_journal_page_last m458
_journal_paper_doi 10.1107/S1600536809011015
_journal_volume 65
_journal_year 2009
_chemical_formula_iupac '[Co (C10 H11 N2 O2)2 (C5 H5 N)2]'
_chemical_formula_moiety 'C30 H32 Co N6 O4'
_chemical_formula_sum 'C30 H32 Co N6 O4'
_chemical_formula_weight 599.55
_chemical_name_systematic
;
Bis(2-hydroxy-<i>N</i>'-isopropylidenebenzohydrazidato-
\k^2^<i>N</i>',<i>O</i>)bis(pyridine-\k<i>N</i>)cobalt(II)
;
_space_group_IT_number 14
_symmetry_cell_setting monoclinic
_symmetry_space_group_name_Hall '-P 2yn'
_symmetry_space_group_name_H-M 'P 1 21/n 1'
_atom_sites_solution_hydrogens geom
_atom_sites_solution_primary direct
_atom_sites_solution_secondary difmap
_audit_creation_method SHELXL-97
_cell_angle_alpha 90.00
_cell_angle_beta 96.621(2)
_cell_angle_gamma 90.00
_cell_formula_units_Z 2
_cell_length_a 7.7751(9)
_cell_length_b 10.0168(15)
_cell_length_c 18.751(2)
_cell_measurement_reflns_used 1792
_cell_measurement_temperature 298(2)
_cell_measurement_theta_max 21.545
_cell_measurement_theta_min 2.309
_cell_volume 1450.6(3)
_computing_cell_refinement 'SAINT (Siemens, 1996)'
_computing_data_collection 'SMART (Siemens, 1996)'
_computing_data_reduction 'SAINT (Siemens, 1996)'
_computing_molecular_graphics 'SHELXTL (Sheldrick, 2008)'
_computing_publication_material 'SHELXTL (Sheldrick, 2008)'
_computing_structure_refinement 'SHELXS97 (Sheldrick, 2008)'
_computing_structure_solution 'SHELXS97 (Sheldrick, 2008)'
_diffrn_ambient_temperature 298(2)
_diffrn_measured_fraction_theta_full 0.998
_diffrn_measured_fraction_theta_max 0.998
_diffrn_measurement_device_type 'Siemens SMART CCD area-detector'
_diffrn_measurement_method '\f and \w'
_diffrn_radiation_monochromator graphite
_diffrn_radiation_source 'fine-focus sealed tube'
_diffrn_radiation_type MoK\a
_diffrn_radiation_wavelength 0.71073
_diffrn_reflns_av_R_equivalents 0.0394
_diffrn_reflns_av_sigmaI/netI 0.0501
_diffrn_reflns_limit_h_max 9
_diffrn_reflns_limit_h_min -9
_diffrn_reflns_limit_k_max 11
_diffrn_reflns_limit_k_min -11
_diffrn_reflns_limit_l_max 22
_diffrn_reflns_limit_l_min -11
_diffrn_reflns_number 7087
_diffrn_reflns_theta_full 25.01
_diffrn_reflns_theta_max 25.01
_diffrn_reflns_theta_min 2.19
_exptl_absorpt_coefficient_mu 0.637
_exptl_absorpt_correction_T_max 0.9049
_exptl_absorpt_correction_T_min 0.8125
_exptl_absorpt_correction_type multi-scan
_exptl_absorpt_process_details '(SADABS; Sheldrick, 1996)'
_exptl_crystal_colour brown
_exptl_crystal_density_diffrn 1.373
_exptl_crystal_density_method 'not measured'
_exptl_crystal_description block
_exptl_crystal_F_000 626
_exptl_crystal_size_max 0.34
_exptl_crystal_size_mid 0.19
_exptl_crystal_size_min 0.16
_refine_diff_density_max 0.299
_refine_diff_density_min -0.235
_refine_ls_extinction_method none
_refine_ls_goodness_of_fit_ref 1.000
_refine_ls_hydrogen_treatment constr
_refine_ls_matrix_type full
_refine_ls_number_parameters 187
_refine_ls_number_reflns 2547
_refine_ls_number_restraints 0
_refine_ls_restrained_S_all 1.000
_refine_ls_R_factor_all 0.0751
_refine_ls_R_factor_gt 0.0405
_refine_ls_shift/su_max 0.000
_refine_ls_shift/su_mean 0.000
_refine_ls_structure_factor_coef Fsqd
_refine_ls_weighting_details 'calc w=1/[\s^2^(Fo^2^)+(0.046P)^2^+0.3767P] where P=(Fo^2^+2Fc^2^)/3'
_refine_ls_weighting_scheme calc
_refine_ls_wR_factor_gt 0.0875
_refine_ls_wR_factor_ref 0.1063
_reflns_number_gt 1675
_reflns_number_total 2547
_reflns_threshold_expression I>2\s(I)
_cod_data_source_file bg2240.cif
_cod_data_source_block I
_cod_depositor_comments
;
The following automatic conversions were performed:
'_symmetry_cell_setting' value 'Monoclinic' changed to 'monoclinic'
according to '/home/saulius/struct/CIF-dictionaries/cif_core.dic'
dictionary named 'cif_core.dic' version 2.4.1 from 2010-06-29.

Automatic conversion script
Id: cif_fix_enum 1527 2010-12-29 10:47:43Z saulius 

The following automatic conversions were performed:

'_symmetry_cell_setting' value 'Monoclinic' changed to 'monoclinic'
according to /home/saulius/struct/CIF-dictionaries/cif_core.dic
dictionary named 'cif_core.dic' version 2.4.1 from 2010-06-29.

Automatic conversion script
Id: cif_fix_values 1715 2011-07-08 13:25:40Z adriana 
;
_cod_original_sg_symbol_H-M 'P 21/n'
_cod_database_code 2221260
_cod_database_fobs_code 2221260

loop_
_symmetry_equiv_pos_as_xyz
'x, y, z'
'-x+1/2, y+1/2, -z+1/2'
'-x, -y, -z'
'x-1/2, -y-1/2, z-1/2'

loop_
_atom_site_type_symbol
_atom_site_label
_atom_site_fract_x
_atom_site_fract_y
_atom_site_fract_z
_atom_site_U_iso_or_equiv
_atom_site_adp_type
_atom_site_calc_flag
_atom_site_refinement_flags
_atom_site_occupancy
_atom_site_disorder_assembly
_atom_site_disorder_group
Co Co1 0.0000 0.5000 0.0000 0.0385(2) Uani d S 1 . .
N N1 0.0380(3) 0.7734(2) 0.06265(13) 0.0414(6) Uani d . 1 . .
N N2 0.1297(3) 0.6915(2) 0.01957(13) 0.0423(6) Uani d . 1 . .
N N3 0.1601(3) 0.4115(2) 0.09485(13) 0.0437(6) Uani d . 1 . .
O O1 -0.1480(2) 0.59481(19) 0.06648(11) 0.0461(5) Uani d . 1 . .
O O2 -0.0353(3) 0.9926(2) 0.11969(14) 0.0671(7) Uani d . 1 . .
H H2 0.0162 0.9415 0.0954 0.101 Uiso calc R 1 . .
C C1 -0.1001(4) 0.7132(3) 0.08301(15) 0.0386(7) Uani d . 1 . .
C C2 -0.2036(4) 0.7937(3) 0.12879(16) 0.0413(7) Uani d . 1 . .
C C3 -0.1665(5) 0.9282(3) 0.14443(18) 0.0517(9) Uani d . 1 . .
C C4 -0.2665(5) 0.9984(4) 0.1888(2) 0.0663(10) Uani d . 1 . .
H H4 -0.2436 1.0881 0.1985 0.080 Uiso calc R 1 . .
C C5 -0.3972(6) 0.9365(4) 0.2178(2) 0.0767(12) Uani d . 1 . .
H H5 -0.4619 0.9841 0.2479 0.092 Uiso calc R 1 . .
C C6 -0.4357(5) 0.8035(4) 0.2032(2) 0.0748(11) Uani d . 1 . .
H H6 -0.5254 0.7615 0.2233 0.090 Uiso calc R 1 . .
C C7 -0.3389(4) 0.7348(3) 0.15852(18) 0.0564(9) Uani d . 1 . .
H H7 -0.3655 0.6459 0.1480 0.068 Uiso calc R 1 . .
C C8 0.2667(4) 0.7445(3) 0.00010(18) 0.0499(8) Uani d . 1 . .
C C9 0.3747(5) 0.6670(4) -0.0454(2) 0.0804(12) Uani d . 1 . .
H H9A 0.3273 0.5790 -0.0530 0.121 Uiso calc R 1 . .
H H9B 0.4907 0.6608 -0.0218 0.121 Uiso calc R 1 . .
H H9C 0.3760 0.7111 -0.0908 0.121 Uiso calc R 1 . .
C C10 0.3260(5) 0.8822(3) 0.0211(2) 0.0697(11) Uani d . 1 . .
H H10A 0.2458 0.9461 -0.0018 0.105 Uiso calc R 1 . .
H H10B 0.4386 0.8972 0.0064 0.105 Uiso calc R 1 . .
H H10C 0.3317 0.8918 0.0723 0.105 Uiso calc R 1 . .
C C11 0.2490(4) 0.4881(3) 0.14411(17) 0.0553(9) Uani d . 1 . .
H H11 0.2410 0.5803 0.1388 0.066 Uiso calc R 1 . .
C C12 0.3514(4) 0.4381(4) 0.20208(19) 0.0621(10) Uani d . 1 . .
H H12 0.4103 0.4957 0.2353 0.074 Uiso calc R 1 . .
C C13 0.3666(4) 0.3029(3) 0.21092(19) 0.0620(10) Uani d . 1 . .
H H13 0.4365 0.2669 0.2498 0.074 Uiso calc R 1 . .
C C14 0.2763(4) 0.2223(3) 0.16120(18) 0.0593(9) Uani d . 1 . .
H H14 0.2833 0.1299 0.1655 0.071 Uiso calc R 1 . .
C C15 0.1749(4) 0.2803(3) 0.10463(18) 0.0520(9) Uani d . 1 . .
H H15 0.1131 0.2245 0.0713 0.062 Uiso calc R 1 . .

loop_
_atom_site_aniso_label
_atom_site_aniso_U_11
_atom_site_aniso_U_22
_atom_site_aniso_U_33
_atom_site_aniso_U_12
_atom_site_aniso_U_13
_atom_site_aniso_U_23
Co1 0.0379(3) 0.0375(3) 0.0410(4) -0.0085(3) 0.0080(2) -0.0035(3)
N1 0.0431(15) 0.0393(13) 0.0413(15) -0.0086(12) 0.0032(12) -0.0028(13)
N2 0.0413(15) 0.0419(14) 0.0440(15) -0.0102(12) 0.0055(12) -0.0017(12)
N3 0.0434(15) 0.0448(15) 0.0427(16) -0.0065(12) 0.0039(12) 0.0008(13)
O1 0.0472(12) 0.0390(12) 0.0549(14) -0.0114(10) 0.0177(10) -0.0065(11)
O2 0.0715(16) 0.0431(13) 0.0864(18) -0.0074(12) 0.0079(14) -0.0139(13)
C1 0.0430(18) 0.0383(17) 0.0333(17) -0.0019(14) -0.0011(14) 0.0028(14)
C2 0.0469(18) 0.0400(17) 0.0357(17) 0.0033(14) -0.0002(14) -0.0022(15)
C3 0.057(2) 0.049(2) 0.046(2) 0.0038(17) -0.0061(17) -0.0022(17)
C4 0.081(3) 0.052(2) 0.064(2) 0.016(2) 0.000(2) -0.017(2)
C5 0.086(3) 0.086(3) 0.060(3) 0.034(3) 0.016(2) -0.009(2)
C6 0.081(3) 0.070(3) 0.079(3) 0.015(2) 0.035(2) 0.005(2)
C7 0.063(2) 0.050(2) 0.059(2) 0.0054(17) 0.0165(18) 0.0016(18)
C8 0.0446(19) 0.051(2) 0.054(2) -0.0164(16) 0.0066(16) 0.0036(17)
C9 0.064(2) 0.077(3) 0.106(3) -0.024(2) 0.035(2) -0.010(3)
C10 0.064(2) 0.057(2) 0.089(3) -0.0276(18) 0.011(2) 0.001(2)
C11 0.061(2) 0.0479(19) 0.053(2) -0.0063(17) -0.0081(17) -0.0033(19)
C12 0.067(2) 0.064(2) 0.051(2) -0.0071(19) -0.0117(19) -0.0052(19)
C13 0.065(2) 0.066(2) 0.052(2) -0.0037(19) -0.0074(18) 0.009(2)
C14 0.065(2) 0.050(2) 0.061(2) -0.0064(17) -0.0011(19) 0.0112(19)
C15 0.057(2) 0.048(2) 0.050(2) -0.0099(16) -0.0015(17) -0.0015(17)

loop_
_atom_type_symbol
_atom_type_description
_atom_type_scat_dispersion_real
_atom_type_scat_dispersion_imag
_atom_type_scat_source
C C 0.0033 0.0016 'International Tables Vol C Tables 4.2.6.8 and 6.1.1.4'
H H 0.0000 0.0000 'International Tables Vol C Tables 4.2.6.8 and 6.1.1.4'
N N 0.0061 0.0033 'International Tables Vol C Tables 4.2.6.8 and 6.1.1.4'
O O 0.0106 0.0060 'International Tables Vol C Tables 4.2.6.8 and 6.1.1.4'
Co Co 0.3494 0.9721 'International Tables Vol C Tables 4.2.6.8 and 6.1.1.4'

loop_
_geom_angle_atom_site_label_1
_geom_angle_atom_site_label_2
_geom_angle_atom_site_label_3
_geom_angle_site_symmetry_1
_geom_angle_site_symmetry_3
_geom_angle
_geom_angle_publ_flag
O1 Co1 O1 . 3_565 180.00(9) .
O1 Co1 N2 . 3_565 103.38(8) .
O1 Co1 N2 3_565 3_565 76.62(8) .
O1 Co1 N2 . . 76.62(8) .
O1 Co1 N2 3_565 . 103.38(8) .
N2 Co1 N2 3_565 . 180.00(13) .
O1 Co1 N3 . . 90.00(9) .
O1 Co1 N3 3_565 . 90.00(9) .
N2 Co1 N3 3_565 . 89.38(9) .
N2 Co1 N3 . . 90.62(9) .
O1 Co1 N3 . 3_565 90.00(9) .
O1 Co1 N3 3_565 3_565 90.00(9) .
N2 Co1 N3 3_565 3_565 90.62(9) .
N2 Co1 N3 . 3_565 89.38(9) .
N3 Co1 N3 . 3_565 180.0 .
C1 N1 N2 . . 112.5(2) ?
C8 N2 N1 . . 114.6(2) ?
C8 N2 Co1 . . 134.5(2) ?
N1 N2 Co1 . . 110.84(16) ?
C15 N3 C11 . . 116.4(3) ?
C15 N3 Co1 . . 122.3(2) ?
C11 N3 Co1 . . 121.4(2) ?
C1 O1 Co1 . . 114.58(18) ?
C3 O2 H2 . . 109.5 ?
O1 C1 N1 . . 125.4(3) ?
O1 C1 C2 . . 119.1(3) ?
N1 C1 C2 . . 115.5(3) ?
C7 C2 C3 . . 118.3(3) ?
C7 C2 C1 . . 119.5(3) ?
C3 C2 C1 . . 122.2(3) ?
O2 C3 C4 . . 117.8(3) ?
O2 C3 C2 . . 122.6(3) ?
C4 C3 C2 . . 119.6(4) ?
C5 C4 C3 . . 120.3(4) ?
C5 C4 H4 . . 119.8 ?
C3 C4 H4 . . 119.8 ?
C4 C5 C6 . . 121.0(4) ?
C4 C5 H5 . . 119.5 ?
C6 C5 H5 . . 119.5 ?
C7 C6 C5 . . 118.7(4) ?
C7 C6 H6 . . 120.6 ?
C5 C6 H6 . . 120.6 ?
C6 C7 C2 . . 122.0(3) ?
C6 C7 H7 . . 119.0 ?
C2 C7 H7 . . 119.0 ?
N2 C8 C9 . . 119.4(3) ?
N2 C8 C10 . . 123.4(3) ?
C9 C8 C10 . . 117.2(3) ?
C8 C9 H9A . . 109.5 ?
C8 C9 H9B . . 109.5 ?
H9A C9 H9B . . 109.5 ?
C8 C9 H9C . . 109.5 ?
H9A C9 H9C . . 109.5 ?
H9B C9 H9C . . 109.5 ?
C8 C10 H10A . . 109.5 ?
C8 C10 H10B . . 109.5 ?
H10A C10 H10B . . 109.5 ?
C8 C10 H10C . . 109.5 ?
H10A C10 H10C . . 109.5 ?
H10B C10 H10C . . 109.5 ?
N3 C11 C12 . . 123.3(3) ?
N3 C11 H11 . . 118.4 ?
C12 C11 H11 . . 118.4 ?
C11 C12 C13 . . 119.6(3) ?
C11 C12 H12 . . 120.2 ?
C13 C12 H12 . . 120.2 ?
C14 C13 C12 . . 118.2(3) ?
C14 C13 H13 . . 120.9 ?
C12 C13 H13 . . 120.9 ?
C13 C14 C15 . . 118.7(3) ?
C13 C14 H14 . . 120.6 ?
C15 C14 H14 . . 120.6 ?
N3 C15 C14 . . 123.8(3) ?
N3 C15 H15 . . 118.1 ?
C14 C15 H15 . . 118.1 ?

loop_
_geom_bond_atom_site_label_1
_geom_bond_atom_site_label_2
_geom_bond_site_symmetry_2
_geom_bond_distance
_geom_bond_publ_flag
Co1 O1 . 2.028(2) y
Co1 O1 3_565 2.028(2) y
Co1 N2 3_565 2.179(2) y
Co1 N2 . 2.179(2) y
Co1 N3 . 2.233(2) y
Co1 N3 3_565 2.233(2) y
N1 C1 . 1.326(3) .
N1 N2 . 1.403(3) .
N2 C8 . 1.280(4) ?
N3 C15 . 1.330(4) ?
N3 C11 . 1.332(3) ?
O1 C1 . 1.270(3) .
O2 C3 . 1.335(4) ?
O2 H2 . 0.8200 ?
C1 C2 . 1.481(4) ?
C2 C7 . 1.379(4) ?
C2 C3 . 1.402(4) ?
C3 C4 . 1.392(5) ?
C4 C5 . 1.357(5) ?
C4 H4 . 0.9300 ?
C5 C6 . 1.386(5) ?
C5 H5 . 0.9300 ?
C6 C7 . 1.374(5) ?
C6 H6 . 0.9300 ?
C7 H7 . 0.9300 ?
C8 C9 . 1.483(5) ?
C8 C10 . 1.492(4) ?
C9 H9A . 0.9600 ?
C9 H9B . 0.9600 ?
C9 H9C . 0.9600 ?
C10 H10A . 0.9600 ?
C10 H10B . 0.9600 ?
C10 H10C . 0.9600 ?
C11 C12 . 1.366(4) ?
C11 H11 . 0.9300 ?
C12 C13 . 1.368(5) ?
C12 H12 . 0.9300 ?
C13 C14 . 1.365(4) ?
C13 H13 . 0.9300 ?
C14 C15 . 1.375(4) ?
C14 H14 . 0.9300 ?
C15 H15 . 0.9300 ?

loop_
_geom_hbond_atom_site_label_D
_geom_hbond_atom_site_label_H
_geom_hbond_atom_site_label_A
_geom_hbond_site_symmetry_A
_geom_hbond_distance_DH
_geom_hbond_distance_HA
_geom_hbond_distance_DA
_geom_hbond_angle_DHA
O2 H2 N1 . 0.82 1.81 2.536(3) 147.3
C7 H7 O1 . 0.93 2.46 2.782(4) 100.3
C11 H11 N2 . 0.93 2.56 3.157(4) 122.5
C9 H9A O1 3_565 0.96 2.23 3.159(4) 163.7
C15 H15 N2 3_565 0.93 2.54 3.137(4) 122.6

loop_
_geom_torsion_atom_site_label_1
_geom_torsion_atom_site_label_2
_geom_torsion_atom_site_label_3
_geom_torsion_atom_site_label_4
_geom_torsion_site_symmetry_1
_geom_torsion_site_symmetry_2
_geom_torsion_site_symmetry_3
_geom_torsion_site_symmetry_4
_geom_torsion
_geom_torsion_publ_flag
C1 N1 N2 C8 . . . . -178.4(3) ?
C1 N1 N2 Co1 . . . . 2.4(3) ?
O1 Co1 N2 C8 . . . . 178.1(3) ?
O1 Co1 N2 C8 3_565 . . . -1.9(3) ?
N3 Co1 N2 C8 . . . . 88.3(3) ?
N3 Co1 N2 C8 3_565 . . . -91.7(3) ?
O1 Co1 N2 N1 . . . . -2.81(16) ?
O1 Co1 N2 N1 3_565 . . . 177.19(16) ?
N3 Co1 N2 N1 . . . . -92.66(17) ?
N3 Co1 N2 N1 3_565 . . . 87.34(17) ?
O1 Co1 N3 C15 . . . . 120.1(2) ?
O1 Co1 N3 C15 3_565 . . . -59.9(2) ?
N2 Co1 N3 C15 3_565 . . . 16.7(2) ?
N2 Co1 N3 C15 . . . . -163.3(2) ?
O1 Co1 N3 C11 . . . . -61.3(2) ?
O1 Co1 N3 C11 3_565 . . . 118.7(2) ?
N2 Co1 N3 C11 3_565 . . . -164.6(2) ?
N2 Co1 N3 C11 . . . . 15.4(2) ?
N2 Co1 O1 C1 3_565 . . . -177.13(19) ?
N2 Co1 O1 C1 . . . . 2.87(19) ?
N3 Co1 O1 C1 . . . . 93.5(2) ?
N3 Co1 O1 C1 3_565 . . . -86.5(2) ?
Co1 O1 C1 N1 . . . . -2.7(4) ?
Co1 O1 C1 C2 . . . . 177.38(18) ?
N2 N1 C1 O1 . . . . 0.0(4) ?
N2 N1 C1 C2 . . . . 180.0(2) ?
O1 C1 C2 C7 . . . . 6.5(4) ?
N1 C1 C2 C7 . . . . -173.4(3) ?
O1 C1 C2 C3 . . . . -174.8(3) ?
N1 C1 C2 C3 . . . . 5.3(4) ?
C7 C2 C3 O2 . . . . 178.2(3) ?
C1 C2 C3 O2 . . . . -0.5(5) ?
C7 C2 C3 C4 . . . . -0.3(5) ?
C1 C2 C3 C4 . . . . -179.0(3) ?
O2 C3 C4 C5 . . . . -177.3(3) ?
C2 C3 C4 C5 . . . . 1.2(5) ?
C3 C4 C5 C6 . . . . -1.0(6) ?
C4 C5 C6 C7 . . . . -0.1(6) ?
C5 C6 C7 C2 . . . . 1.0(6) ?
C3 C2 C7 C6 . . . . -0.8(5) ?
C1 C2 C7 C6 . . . . 177.9(3) ?
N1 N2 C8 C9 . . . . 179.7(3) ?
Co1 N2 C8 C9 . . . . -1.2(5) ?
N1 N2 C8 C10 . . . . 0.0(4) ?
Co1 N2 C8 C10 . . . . 179.1(2) ?
C15 N3 C11 C12 . . . . 0.1(5) ?
Co1 N3 C11 C12 . . . . -178.6(3) ?
N3 C11 C12 C13 . . . . 0.5(6) ?
C11 C12 C13 C14 . . . . -0.6(6) ?
C12 C13 C14 C15 . . . . 0.1(5) ?
C11 N3 C15 C14 . . . . -0.7(5) ?
Co1 N3 C15 C14 . . . . 178.0(3) ?
C13 C14 C15 N3 . . . . 0.6(5) ?
